data_1535317
loop_
_publ_author_name
'Bobev, S.'
'Sevov, S.C.'

_publ_section_title
;
 Five Ternary Zintl Phases in the Systems Alkali-Metal Indium Bismuth
;
_journal_name_full 'Journal of Solid State Chemistry'
_journal_page_first 436
_journal_page_last 448
_journal_volume 163
_journal_year 2001
_chemical_formula_sum 'Bi4 In2.67 K4.67'
_space_group_IT_number 78
_symmetry_space_group_name_Hall 'P 4cw'
_symmetry_space_group_name_H-M 'P 43'
_cell_angle_alpha 90
_cell_angle_beta 90
_cell_angle_gamma 90
_cell_formula_units_Z 4
_cell_length_a 9.703
_cell_length_b 9.703
_cell_length_c 17.519
_cell_volume 1649.382
_citation_journal_id_ASTM JSSCBI
_cod_data_source_file Bobev_JSSCBI_2001_1144.cif
_cod_data_source_block Bi4In2.67K4.67
_cod_database_code 1535317

loop_
_symmetry_equiv_pos_as_xyz
x,y,z
-y,x,z+3/4
-x,-y,z+1/2
y,-x,z+1/4

loop_
_atom_site_label
_atom_site_type_symbol
_atom_site_fract_x
_atom_site_fract_y
_atom_site_fract_z
_atom_site_occupancy
_atom_site_U_iso_or_equiv
Bi3 Bi 0.4137 0.883 0.90939 1 0.0
K1 K 0.092 0.7798 0.7584 1 0.0
Bi1 Bi 0.804 0.5929 0.86329 1 0.0
In3 In 0.5129 0.1985 0.9451 0.33 0.0
K5 K 0.597 0.23 0.8962 0.67 0.0
K3 K 0.2974 0.1247 0.7408 1 0.0
In4 In 0.701 0.3027 0.8343 0.33 0.0
K2 K 0.6655 0.9032 0.7649 1 0.0
In2 In 1.0277 0.4025 0.8236 1 0.0
Bi4 Bi 0.9391 1.093 0.84572 1 0.0
In1 In 0.1949 0.0884 0.9359 1 0.0
K4 K 0.5523 0.5654 0.0249 1 0.0
Bi2 Bi 0.2676 0.3836 0.93092 1 0.0
